data_8105601
loop_
_publ_author_name
'Zeng, Xiao-Qiong'
'Tang, Qin'
'Xie, Xian-Hong'
'Feng, Jing'
'Hu, Juan-Juan'

_publ_section_title
;
 Crystal structure of ethyl
 2-amino-4-(4-hydroxy-3-methoxyphenyl)-7-methyl-5-oxo-4H,5H-pyrano-[4,3-b]pyran-3-carboxylate,
 C19H19NO7
;
_journal_issue 2
_journal_name_full 'Zeitschrift f\"ur Kristallographie - New Crystal Structures'
_journal_page_first 235
_journal_page_last 236
_journal_paper_doi 10.1515/ncrs-2018-0277
_journal_volume 234
_journal_year 2019
_chemical_formula_moiety 'C19 H19 N O7'
_chemical_formula_sum 'C19 H19 N O7'
_chemical_formula_weight 373.35
_space_group_crystal_system monoclinic
_space_group_IT_number 14
_space_group_name_Hall '-P 2yn'
_space_group_name_H-M_alt 'P 1 21/n 1'
_atom_sites_solution_hydrogens geom
_cell_angle_alpha 90
_cell_angle_beta 99.246(4)
_cell_angle_gamma 90
_cell_formula_units_Z 4
_cell_length_a 9.140(2)
_cell_length_b 14.233(2)
_cell_length_c 13.846(3)
_cell_measurement_reflns_used 1536
_cell_measurement_temperature 296(2)
_cell_measurement_theta_max 21.54
_cell_measurement_theta_min 2.67
_cell_volume 1777.8(6)
_computing_cell_refinement 'SAINT v7.60A (Bruker, 2009)'
_computing_data_collection 'Bruker SMART (Bruker Apex-II, 2008)'
_computing_data_reduction 'SAINT v7.60A (Bruker, 2009)'
_computing_molecular_graphics 'Olex2 (Dolomanov et al., 2009)'
_computing_publication_material 'Olex2 (Dolomanov et al., 2009)'
_computing_structure_refinement 'ShelXL (Sheldrick, 2015)'
_computing_structure_solution 'SHELXS-97 (Sheldrick, 2008)'
_diffrn_ambient_temperature 296.15
_diffrn_measured_fraction_theta_full 0.996
_diffrn_measured_fraction_theta_max 0.996
_diffrn_measurement_device_type 'Bruker APEX-II CCD'
_diffrn_radiation_type MoK\a
_diffrn_radiation_wavelength 0.71073
_diffrn_reflns_av_R_equivalents 0.0509
_diffrn_reflns_av_unetI/netI 0.0581
_diffrn_reflns_Laue_measured_fraction_full 0.996
_diffrn_reflns_Laue_measured_fraction_max 0.996
_diffrn_reflns_limit_h_max 10
_diffrn_reflns_limit_h_min -9
_diffrn_reflns_limit_k_max 16
_diffrn_reflns_limit_k_min -16
_diffrn_reflns_limit_l_max 10
_diffrn_reflns_limit_l_min -16
_diffrn_reflns_number 8810
_diffrn_reflns_point_group_measured_fraction_full 0.996
_diffrn_reflns_point_group_measured_fraction_max 0.996
_diffrn_reflns_theta_full 25.000
_diffrn_reflns_theta_max 25.000
_diffrn_reflns_theta_min 2.066
_exptl_absorpt_coefficient_mu 0.107
_exptl_absorpt_correction_T_max 0.9736
_exptl_absorpt_correction_T_min 0.9695
_exptl_absorpt_correction_type multi-scan
_exptl_crystal_colour colorless
_exptl_crystal_density_diffrn 1.395
_exptl_crystal_description block
_exptl_crystal_F_000 784
_exptl_crystal_size_max 0.29
_exptl_crystal_size_mid 0.27
_exptl_crystal_size_min 0.25
_refine_diff_density_max 0.141
_refine_diff_density_min -0.134
_refine_diff_density_rms 0.037
_refine_ls_extinction_coef 0.0197(18)
_refine_ls_extinction_expression Fc^*^=kFc[1+0.001xFc^2^\l^3^/sin(2\q)]^-1/4^
_refine_ls_extinction_method 'SHELXL-2016/6 (Sheldrick 2016)'
_refine_ls_goodness_of_fit_ref 0.965
_refine_ls_hydrogen_treatment constr
_refine_ls_matrix_type full
_refine_ls_number_parameters 249
_refine_ls_number_reflns 3111
_refine_ls_number_restraints 0
_refine_ls_restrained_S_all 0.965
_refine_ls_R_factor_all 0.0812
_refine_ls_R_factor_gt 0.0413
_refine_ls_shift/su_max 0.000
_refine_ls_shift/su_mean 0.000
_refine_ls_structure_factor_coef Fsqd
_refine_ls_weighting_details 'w=1/[\s^2^(Fo^2^)+(0.0412P)^2^] where P=(Fo^2^+2Fc^2^)/3'
_refine_ls_weighting_scheme calc
_refine_ls_wR_factor_gt 0.0869
_refine_ls_wR_factor_ref 0.0979
_reflns_Friedel_coverage 0.000
_reflns_Friedel_fraction_full .
_reflns_Friedel_fraction_max .
_reflns_number_gt 1853
_reflns_number_total 3111
_reflns_threshold_expression 'I > 2\s(I)'
_cod_data_source_file suppl_ncrs-2018-0277_suppl.cif
_cod_data_source_block a
_cod_original_cell_volume 1777.9(6)
_cod_database_code 8105601
_shelx_space_group_comment
;
The symmetry employed for this shelxl refinement is uniquely defined
by the following loop, which should always be used as a source of
symmetry information in preference to the above space-group names.
They are only intended as comments.
;
_shelx_estimated_absorpt_t_max 0.974
_shelx_estimated_absorpt_t_min 0.970
_olex2_refinement_description
;
1. Fixed Uiso
 At 1.2 times of:
  All C(H) groups, All C(H,H) groups, All N(H,H) groups
 At 1.5 times of:
  All C(H,H,H) groups, All O(H) groups
2.a Ternary CH refined with riding coordinates:
 C11(H11)
2.b Secondary CH2 refined with riding coordinates:
 C2(H2A,H2B)
2.c Aromatic/amide H refined with riding coordinates:
 C7(H7A), C14(H14), C15(H15), C18(H18)
2.d X=CH2 refined with riding coordinates:
 N1(H1A,H1B)
2.e Idealised Me refined as rotating group:
 C1(H1C,H1D,H1E), C12(H12A,H12B,H12C), C19(H19A,H19B,H19C)
2.f Idealised tetrahedral OH refined as rotating group:
 O7(H7)
;

loop_
_space_group_symop_operation_xyz
'x, y, z'
'-x+1/2, y+1/2, -z+1/2'
'-x, -y, -z'
'x-1/2, -y-1/2, z-1/2'

loop_
_atom_site_label
_atom_site_type_symbol
_atom_site_fract_x
_atom_site_fract_y
_atom_site_fract_z
_atom_site_U_iso_or_equiv
_atom_site_adp_type
_atom_site_occupancy
_atom_site_site_symmetry_order
_atom_site_calc_flag
_atom_site_refinement_flags_posn
_atom_site_refinement_flags_adp
_atom_site_refinement_flags_occupancy
_atom_site_disorder_assembly
_atom_site_disorder_group
N1 N 0.8270(2) 0.33993(13) 0.03833(13) 0.0692(6) Uani 1 1 d . . . . .
H1A H 0.850391 0.391232 0.011737 0.083 Uiso 1 1 calc R . . . .
H1B H 0.868720 0.287963 0.026400 0.083 Uiso 1 1 calc R . . . .
O1 O 0.58951(16) 0.57310(10) 0.11576(9) 0.0591(4) Uani 1 1 d . . . . .
O2 O 0.75684(18) 0.52437(11) 0.02467(11) 0.0736(5) Uani 1 1 d . . . . .
O3 O 0.71027(15) 0.25054(9) 0.13173(10) 0.0581(4) Uani 1 1 d . . . . .
O4 O 0.38785(15) 0.18275(10) 0.28955(10) 0.0564(4) Uani 1 1 d . . . . .
O5 O 0.31597(16) 0.33089(10) 0.29749(11) 0.0661(4) Uani 1 1 d . . . . .
O6 O 0.53314(14) 0.64093(9) 0.46671(9) 0.0531(4) Uani 1 1 d . . . . .
O7 O 0.78860(15) 0.56742(11) 0.56443(10) 0.0649(4) Uani 1 1 d . . . . .
H7 H 0.727858 0.600274 0.586277 0.097 Uiso 1 1 calc GR . . . .
C1 C 0.4996(3) 0.72633(16) 0.1297(2) 0.0797(8) Uani 1 1 d . . . . .
H1C H 0.402731 0.698425 0.117871 0.119 Uiso 1 1 calc GR . . . .
H1D H 0.494914 0.788607 0.102793 0.119 Uiso 1 1 calc GR . . . .
H1E H 0.533836 0.729367 0.198937 0.119 Uiso 1 1 calc GR . . . .
C2 C 0.6038(2) 0.66835(15) 0.08263(16) 0.0622(6) Uani 1 1 d . . . . .
H2A H 0.578590 0.671790 0.011950 0.075 Uiso 1 1 calc R . . . .
H2B H 0.704744 0.690447 0.101664 0.075 Uiso 1 1 calc R . . . .
C3 C 0.6735(2) 0.50660(15) 0.08261(15) 0.0530(5) Uani 1 1 d . . . . .
C4 C 0.6503(2) 0.41533(14) 0.12483(13) 0.0472(5) Uani 1 1 d . . . . .
C5 C 0.7263(2) 0.34095(15) 0.09799(14) 0.0510(5) Uani 1 1 d . . . . .
C6 C 0.5992(2) 0.23369(14) 0.18500(14) 0.0478(5) Uani 1 1 d . . . . .
C7 C 0.5797(2) 0.13730(14) 0.20731(15) 0.0546(6) Uani 1 1 d . . . . .
H7A H 0.639071 0.091303 0.185722 0.066 Uiso 1 1 calc R . . . .
C8 C 0.4758(2) 0.11433(14) 0.25915(15) 0.0521(5) Uani 1 1 d . . . . .
C9 C 0.4029(2) 0.27763(15) 0.26824(15) 0.0502(5) Uani 1 1 d . . . . .
C10 C 0.5169(2) 0.30356(13) 0.21438(13) 0.0440(5) Uani 1 1 d . . . . .
C11 C 0.5463(2) 0.40610(13) 0.19883(13) 0.0452(5) Uani 1 1 d . . . . .
H11 H 0.452284 0.436670 0.172419 0.054 Uiso 1 1 calc R . . . .
C12 C 0.4367(3) 0.01875(14) 0.29104(16) 0.0692(7) Uani 1 1 d . . . . .
H12A H 0.450029 0.016446 0.361199 0.104 Uiso 1 1 calc GR . . . .
H12B H 0.499751 -0.026999 0.267606 0.104 Uiso 1 1 calc GR . . . .
H12C H 0.335147 0.005285 0.264845 0.104 Uiso 1 1 calc GR . . . .
C13 C 0.6083(2) 0.45223(13) 0.29701(13) 0.0432(5) Uani 1 1 d . . . . .
C14 C 0.7380(2) 0.41862(13) 0.34955(13) 0.0473(5) Uani 1 1 d . . . . .
H14 H 0.786934 0.368971 0.324873 0.057 Uiso 1 1 calc R . . . .
C15 C 0.7966(2) 0.45783(13) 0.43870(13) 0.0474(5) Uani 1 1 d . . . . .
H15 H 0.884697 0.434470 0.473379 0.057 Uiso 1 1 calc R . . . .
C16 C 0.7258(2) 0.53106(13) 0.47655(13) 0.0450(5) Uani 1 1 d . . . . .
C17 C 0.5936(2) 0.56602(13) 0.42356(13) 0.0426(5) Uani 1 1 d . . . . .
C18 C 0.5371(2) 0.52644(13) 0.33479(13) 0.0446(5) Uani 1 1 d . . . . .
H18 H 0.449509 0.549854 0.299477 0.054 Uiso 1 1 calc R . . . .
C19 C 0.3978(2) 0.67833(15) 0.41644(16) 0.0640(6) Uani 1 1 d . . . . .
H19A H 0.413728 0.704053 0.354887 0.096 Uiso 1 1 calc GR . . . .
H19B H 0.363328 0.726909 0.455316 0.096 Uiso 1 1 calc GR . . . .
H19C H 0.324961 0.629277 0.405184 0.096 Uiso 1 1 calc GR . . . .

loop_
_atom_site_aniso_label
_atom_site_aniso_U_11
_atom_site_aniso_U_22
_atom_site_aniso_U_33
_atom_site_aniso_U_23
_atom_site_aniso_U_13
_atom_site_aniso_U_12
N1 0.0771(13) 0.0635(13) 0.0759(14) 0.0022(10) 0.0389(11) 0.0060(10)
O1 0.0706(10) 0.0434(9) 0.0633(10) 0.0060(7) 0.0105(7) 0.0020(8)
O2 0.0841(12) 0.0726(12) 0.0694(11) 0.0112(8) 0.0282(9) -0.0007(9)
O3 0.0629(9) 0.0503(9) 0.0664(10) -0.0029(7) 0.0265(8) 0.0067(7)
O4 0.0562(9) 0.0518(10) 0.0637(10) -0.0053(7) 0.0172(7) -0.0036(7)
O5 0.0611(10) 0.0639(10) 0.0788(11) -0.0165(8) 0.0279(8) 0.0035(8)
O6 0.0578(9) 0.0470(9) 0.0558(9) -0.0088(6) 0.0135(7) 0.0090(7)
O7 0.0627(10) 0.0763(11) 0.0529(9) -0.0223(7) 0.0010(7) 0.0101(8)
C1 0.0650(16) 0.0531(16) 0.117(2) 0.0092(13) 0.0034(15) 0.0031(13)
C2 0.0656(15) 0.0526(15) 0.0633(15) 0.0134(11) -0.0051(12) -0.0060(12)
C3 0.0568(14) 0.0551(14) 0.0454(13) 0.0000(11) 0.0031(10) -0.0001(11)
C4 0.0530(13) 0.0471(13) 0.0410(12) -0.0039(9) 0.0063(9) 0.0020(10)
C5 0.0535(13) 0.0547(15) 0.0456(13) -0.0022(10) 0.0106(10) -0.0038(11)
C6 0.0488(12) 0.0510(14) 0.0440(13) -0.0051(10) 0.0087(10) -0.0016(10)
C7 0.0612(14) 0.0453(14) 0.0582(15) -0.0101(10) 0.0126(11) 0.0029(11)
C8 0.0533(14) 0.0480(13) 0.0530(14) -0.0079(10) 0.0021(11) 0.0005(11)
C9 0.0526(13) 0.0488(14) 0.0485(13) -0.0117(10) 0.0058(10) -0.0031(11)
C10 0.0452(12) 0.0456(13) 0.0412(12) -0.0086(9) 0.0067(9) 0.0004(10)
C11 0.0463(12) 0.0437(12) 0.0444(12) -0.0052(9) 0.0034(9) 0.0035(9)
C12 0.0753(16) 0.0547(16) 0.0778(16) 0.0005(12) 0.0127(12) -0.0055(12)
C13 0.0471(12) 0.0387(12) 0.0445(12) -0.0001(9) 0.0093(9) 0.0005(9)
C14 0.0531(13) 0.0394(12) 0.0498(13) -0.0045(9) 0.0098(10) 0.0030(10)
C15 0.0476(12) 0.0456(13) 0.0477(13) 0.0000(10) 0.0037(10) 0.0053(10)
C16 0.0524(13) 0.0419(12) 0.0409(12) -0.0058(9) 0.0083(10) -0.0042(10)
C17 0.0471(12) 0.0350(12) 0.0475(12) -0.0013(9) 0.0134(10) -0.0003(9)
C18 0.0434(11) 0.0423(12) 0.0480(12) 0.0021(9) 0.0069(9) 0.0016(9)
C19 0.0575(14) 0.0554(15) 0.0801(17) -0.0036(11) 0.0137(12) 0.0122(11)

loop_
_atom_type_symbol
_atom_type_description
_atom_type_scat_dispersion_real
_atom_type_scat_dispersion_imag
_atom_type_scat_source
C C 0.0033 0.0016 'International Tables Vol C Tables 4.2.6.8 and 6.1.1.4'
H H 0.0000 0.0000 'International Tables Vol C Tables 4.2.6.8 and 6.1.1.4'
N N 0.0061 0.0033 'International Tables Vol C Tables 4.2.6.8 and 6.1.1.4'
O O 0.0106 0.0060 'International Tables Vol C Tables 4.2.6.8 and 6.1.1.4'

loop_
_geom_angle_atom_site_label_1
_geom_angle_atom_site_label_2
_geom_angle_atom_site_label_3
_geom_angle
_geom_angle_site_symmetry_1
_geom_angle_site_symmetry_3
H1A N1 H1B 120.0 . .
C5 N1 H1A 120.0 . .
C5 N1 H1B 120.0 . .
C3 O1 C2 117.80(17) . .
C6 O3 C5 118.22(15) . .
C8 O4 C9 122.71(16) . .
C17 O6 C19 117.04(15) . .
C16 O7 H7 109.5 . .
H1C C1 H1D 109.5 . .
H1C C1 H1E 109.5 . .
H1D C1 H1E 109.5 . .
C2 C1 H1C 109.5 . .
C2 C1 H1D 109.5 . .
C2 C1 H1E 109.5 . .
O1 C2 C1 106.52(18) . .
O1 C2 H2A 110.4 . .
O1 C2 H2B 110.4 . .
C1 C2 H2A 110.4 . .
C1 C2 H2B 110.4 . .
H2A C2 H2B 108.6 . .
O1 C3 C4 111.30(19) . .
O2 C3 O1 122.0(2) . .
O2 C3 C4 126.7(2) . .
C3 C4 C11 119.91(18) . .
C5 C4 C3 118.34(19) . .
C5 C4 C11 121.73(18) . .
N1 C5 O3 108.69(18) . .
N1 C5 C4 128.1(2) . .
C4 C5 O3 123.24(19) . .
O3 C6 C7 114.55(18) . .
C10 C6 O3 122.09(18) . .
C10 C6 C7 123.35(19) . .
C6 C7 H7A 120.6 . .
C8 C7 C6 118.9(2) . .
C8 C7 H7A 120.6 . .
O4 C8 C12 112.14(19) . .
C7 C8 O4 119.95(19) . .
C7 C8 C12 127.9(2) . .
O4 C9 C10 117.87(18) . .
O5 C9 O4 116.23(19) . .
O5 C9 C10 125.9(2) . .
C6 C10 C9 117.22(19) . .
C6 C10 C11 123.41(18) . .
C9 C10 C11 119.24(17) . .
C4 C11 H11 108.5 . .
C4 C11 C13 112.36(15) . .
C10 C11 C4 109.11(15) . .
C10 C11 H11 108.5 . .
C10 C11 C13 109.71(15) . .
C13 C11 H11 108.5 . .
C8 C12 H12A 109.5 . .
C8 C12 H12B 109.5 . .
C8 C12 H12C 109.5 . .
H12A C12 H12B 109.5 . .
H12A C12 H12C 109.5 . .
H12B C12 H12C 109.5 . .
C14 C13 C11 119.02(17) . .
C14 C13 C18 118.90(17) . .
C18 C13 C11 122.09(17) . .
C13 C14 H14 119.7 . .
C13 C14 C15 120.67(18) . .
C15 C14 H14 119.7 . .
C14 C15 H15 119.7 . .
C16 C15 C14 120.55(18) . .
C16 C15 H15 119.7 . .
O7 C16 C15 118.19(18) . .
O7 C16 C17 122.52(17) . .
C15 C16 C17 119.29(17) . .
O6 C17 C16 114.80(16) . .
C18 C17 O6 125.76(17) . .
C18 C17 C16 119.43(17) . .
C13 C18 H18 119.4 . .
C17 C18 C13 121.16(17) . .
C17 C18 H18 119.4 . .
O6 C19 H19A 109.5 . .
O6 C19 H19B 109.5 . .
O6 C19 H19C 109.5 . .
H19A C19 H19B 109.5 . .
H19A C19 H19C 109.5 . .
H19B C19 H19C 109.5 . .

loop_
_geom_bond_atom_site_label_1
_geom_bond_atom_site_label_2
_geom_bond_distance
_geom_bond_site_symmetry_2
N1 H1A 0.8600 .
N1 H1B 0.8600 .
N1 C5 1.332(2) .
O1 C2 1.444(2) .
O1 C3 1.345(2) .
O2 C3 1.218(2) .
O3 C5 1.385(2) .
O3 C6 1.369(2) .
O4 C8 1.371(2) .
O4 C9 1.394(2) .
O5 C9 1.214(2) .
O6 C17 1.380(2) .
O6 C19 1.422(2) .
O7 H7 0.8200 .
O7 C16 1.361(2) .
C1 H1C 0.9600 .
C1 H1D 0.9600 .
C1 H1E 0.9600 .
C1 C2 1.488(3) .
C2 H2A 0.9700 .
C2 H2B 0.9700 .
C3 C4 1.454(3) .
C4 C5 1.351(3) .
C4 C11 1.511(3) .
C6 C7 1.424(3) .
C6 C10 1.349(3) .
C7 H7A 0.9300 .
C7 C8 1.320(3) .
C8 C12 1.491(3) .
C9 C10 1.424(3) .
C10 C11 1.506(2) .
C11 H11 0.9800 .
C11 C13 1.534(2) .
C12 H12A 0.9600 .
C12 H12B 0.9600 .
C12 H12C 0.9600 .
C13 C14 1.373(2) .
C13 C18 1.387(2) .
C14 H14 0.9300 .
C14 C15 1.382(2) .
C15 H15 0.9300 .
C15 C16 1.374(2) .
C16 C17 1.400(2) .
C17 C18 1.375(2) .
C18 H18 0.9300 .
C19 H19A 0.9600 .
C19 H19B 0.9600 .
C19 H19C 0.9600 .

loop_
_geom_torsion_atom_site_label_1
_geom_torsion_atom_site_label_2
_geom_torsion_atom_site_label_3
_geom_torsion_atom_site_label_4
_geom_torsion
_geom_torsion_site_symmetry_1
_geom_torsion_site_symmetry_2
_geom_torsion_site_symmetry_3
_geom_torsion_site_symmetry_4
O1 C3 C4 C5 179.53(17) . . . .
O1 C3 C4 C11 -2.1(2) . . . .
O2 C3 C4 C5 -0.6(3) . . . .
O2 C3 C4 C11 177.80(19) . . . .
O3 C6 C7 C8 179.47(18) . . . .
O3 C6 C10 C9 179.13(16) . . . .
O3 C6 C10 C11 -5.0(3) . . . .
O4 C9 C10 C6 2.1(2) . . . .
O4 C9 C10 C11 -173.91(15) . . . .
O5 C9 C10 C6 -177.54(19) . . . .
O5 C9 C10 C11 6.4(3) . . . .
O6 C17 C18 C13 178.70(17) . . . .
O7 C16 C17 O6 0.8(3) . . . .
O7 C16 C17 C18 179.43(17) . . . .
C2 O1 C3 O2 -1.8(3) . . . .
C2 O1 C3 C4 178.12(16) . . . .
C3 O1 C2 C1 179.86(17) . . . .
C3 C4 C5 N1 2.4(3) . . . .
C3 C4 C5 O3 -178.41(17) . . . .
C3 C4 C11 C10 168.00(17) . . . .
C3 C4 C11 C13 -70.1(2) . . . .
C4 C11 C13 C14 -62.1(2) . . . .
C4 C11 C13 C18 118.37(19) . . . .
C5 O3 C6 C7 173.22(16) . . . .
C5 O3 C6 C10 -7.5(3) . . . .
C5 C4 C11 C10 -13.7(2) . . . .
C5 C4 C11 C13 108.2(2) . . . .
C6 O3 C5 N1 -172.33(16) . . . .
C6 O3 C5 C4 8.4(3) . . . .
C6 C7 C8 O4 0.7(3) . . . .
C6 C7 C8 C12 -179.74(19) . . . .
C6 C10 C11 C4 14.7(2) . . . .
C6 C10 C11 C13 -108.7(2) . . . .
C7 C6 C10 C9 -1.6(3) . . . .
C7 C6 C10 C11 174.23(17) . . . .
C8 O4 C9 O5 178.37(17) . . . .
C8 O4 C9 C10 -1.3(2) . . . .
C9 O4 C8 C7 -0.1(3) . . . .
C9 O4 C8 C12 -179.73(16) . . . .
C9 C10 C11 C4 -169.49(16) . . . .
C9 C10 C11 C13 67.0(2) . . . .
C10 C6 C7 C8 0.2(3) . . . .
C10 C11 C13 C14 59.5(2) . . . .
C10 C11 C13 C18 -120.07(19) . . . .
C11 C4 C5 N1 -175.92(19) . . . .
C11 C4 C5 O3 3.3(3) . . . .
C11 C13 C14 C15 -179.41(16) . . . .
C11 C13 C18 C17 179.16(16) . . . .
C13 C14 C15 C16 0.2(3) . . . .
C14 C13 C18 C17 -0.4(3) . . . .
C14 C15 C16 O7 -179.69(17) . . . .
C14 C15 C16 C17 -0.3(3) . . . .
C15 C16 C17 O6 -178.53(16) . . . .
C15 C16 C17 C18 0.0(3) . . . .
C16 C17 C18 C13 0.3(3) . . . .
C18 C13 C14 C15 0.1(3) . . . .
C19 O6 C17 C16 -179.24(16) . . . .
C19 O6 C17 C18 2.3(3) . . . .
